data_1526158
loop_
_publ_author_name
'Grey, I.E.'
'Mumme, W.G.'

_publ_section_title
;
 The Structure of Cr Fe Ti2 O7
;
_journal_name_full 'Journal of Solid State Chemistry'
_journal_page_first 168
_journal_page_last 173
_journal_volume 5
_journal_year 1972
_chemical_formula_sum 'Cr Fe O7 Ti2'
_chemical_name_systematic 'Cr Fe Ti2 O7'
_space_group_IT_number 14
_symmetry_space_group_name_Hall '-P 2yab'
_symmetry_space_group_name_H-M 'P 1 21/a 1'
_cell_angle_alpha 90
_cell_angle_beta 116.59
_cell_angle_gamma 90
_cell_formula_units_Z 4
_cell_length_a 7.032
_cell_length_b 5
_cell_length_c 14.425
_cell_volume 453.539
_citation_journal_id_ASTM JSSCBI
_cod_data_source_file Grey_JSSCBI_1972_1795.cif
_cod_data_source_block Cr1Fe1O7Ti2
_cod_original_cell_volume 453.5395
_cod_original_sg_symbol_Hall '-P 2ybc (z,y,-x)'
_cod_original_formula_sum 'Cr1 Fe1 O7 Ti2'
_cod_database_code 1526158

loop_
_symmetry_equiv_pos_as_xyz
x,y,z
-x+1/2,y+1/2,-z
-x,-y,-z
x-1/2,-y-1/2,z

loop_
_atom_site_label
_atom_site_type_symbol
_atom_site_fract_x
_atom_site_fract_y
_atom_site_fract_z
_atom_site_occupancy
_atom_site_U_iso_or_equiv
Ti5 Ti+4 0.1289 0.739 0.046 0.5 0.0
Cr3 Cr+3 0.3741 0.284 0.1359 0.0375 0.0
Fe4 Fe+3 0.4532 0.733 0.3183 0.25 0.0
Ti4 Ti+4 0.4532 0.733 0.3183 0.5 0.0
O1 O-2 0.0687 0.434 0.096 1 0.0
Ti3 Ti+4 0.3741 0.284 0.1359 0.075 0.0
Cr5 Cr+3 0.1289 0.739 0.046 0.25 0.0
O4 O-2 0.0586 0.11 0.2652 1 0.0
Fe2 Fe+3 0.2114 0.263 0.4137 0.25 0.0
Cr1 Cr+3 0.2138 0.249 0.219 0.2125 0.0
Ti2 Ti+4 0.2114 0.263 0.4137 0.5 0.0
Fe5 Fe+3 0.1289 0.739 0.046 0.25 0.0
Cr2 Cr+3 0.2114 0.263 0.4137 0.25 0.0
O2 O-2 0.361 0.576 0.0244 1 0.0
Fe1 Fe+3 0.2138 0.249 0.219 0.2125 0.0
Ti1 Ti+4 0.2138 0.249 0.219 0.425 0.0
O3 O-2 0.273 0.907 0.1849 1 0.0
O5 O-2 0.2112 0.553 0.3118 1 0.0
Fe3 Fe+3 0.3741 0.284 0.1359 0.0375 0.0
Cr4 Cr+3 0.4532 0.733 0.3183 0.25 0.0
O6 O-2 0.1265 0.895 0.4547 1 0.0
O7 O-2 0.4295 0.081 0.3862 1 0.0
